data_4511283
loop_
_publ_author_name
'Rachuri, Yadagiri'
'Bisht, Kamal Kumar'
'Suresh, Eringathodi'

_publ_section_title
;
 Two-Dimensional Coordination Polymers Comprising Mixed Tripodal Ligands
 for Selective Colorimetric Detection of Water and Iodine Capture
;
_journal_issue 7
_journal_name_full 'Crystal Growth &amp; Design'
_journal_page_first 3300
_journal_paper_doi 10.1021/cg500188n
_journal_volume 14
_journal_year 2014
_chemical_formula_sum 'C54 H60 Co3 N12 O21'
_chemical_formula_weight 1389.93
_chemical_name_systematic
; 
 ? 
;
_space_group_IT_number 2
_symmetry_cell_setting triclinic
_symmetry_space_group_name_Hall '-P 1'
_symmetry_space_group_name_H-M 'P -1'
_atom_sites_solution_hydrogens geom
_atom_sites_solution_primary direct
_atom_sites_solution_secondary difmap
_audit_creation_method SHELXL-97
_cell_angle_alpha 91.192(4)
_cell_angle_beta 92.755(4)
_cell_angle_gamma 109.691(4)
_cell_formula_units_Z 1
_cell_length_a 8.990(2)
_cell_length_b 12.728(3)
_cell_length_c 13.252(3)
_cell_measurement_reflns_used 1805
_cell_measurement_temperature 150(2)
_cell_measurement_theta_max 23.84
_cell_measurement_theta_min 2.25
_cell_volume 1424.9(6)
_computing_cell_refinement 'BRUKER SMART'
_computing_data_collection 'BRUKER SMART'
_computing_data_reduction 'BRUKER SAINT'
_computing_molecular_graphics ORTEP'
_computing_structure_refinement 'SHELXL-97 (Sheldrick, 1997)'
_computing_structure_solution 'SHELXS-97 (Sheldrick, 1990)'
_diffrn_ambient_temperature 150(2)
_diffrn_measured_fraction_theta_full 0.986
_diffrn_measured_fraction_theta_max 0.986
_diffrn_measurement_device_type 'BRUKER SMART APEX CCD DIFFRACTOMETER'
_diffrn_measurement_method 'OMEGA-PHI SCAN'
_diffrn_radiation_monochromator graphite
_diffrn_radiation_source 'fine-focus sealed tube'
_diffrn_radiation_type MoK\a
_diffrn_radiation_wavelength 0.71073
_diffrn_reflns_av_R_equivalents 0.0626
_diffrn_reflns_av_sigmaI/netI 0.1049
_diffrn_reflns_limit_h_max 11
_diffrn_reflns_limit_h_min -10
_diffrn_reflns_limit_k_max 15
_diffrn_reflns_limit_k_min -15
_diffrn_reflns_limit_l_max 16
_diffrn_reflns_limit_l_min -16
_diffrn_reflns_number 10968
_diffrn_reflns_theta_full 26.00
_diffrn_reflns_theta_max 26.00
_diffrn_reflns_theta_min 1.70
_exptl_absorpt_coefficient_mu 0.955
_exptl_absorpt_correction_T_max 0.9538
_exptl_absorpt_correction_T_min 0.9106
_exptl_absorpt_correction_type multi-scan
_exptl_absorpt_process_details 'BRUKER SADABS'
_exptl_crystal_colour Pink
_exptl_crystal_density_diffrn 1.620
_exptl_crystal_density_method 'not measured'
_exptl_crystal_description Plates
_exptl_crystal_F_000 717
_exptl_crystal_size_max 0.10
_exptl_crystal_size_mid 0.06
_exptl_crystal_size_min 0.05
_platon_squeeze_details ' ?'
_refine_diff_density_max 1.317
_refine_diff_density_min -0.740
_refine_diff_density_rms 0.134
_refine_ls_extinction_method none
_refine_ls_goodness_of_fit_ref 0.964
_refine_ls_hydrogen_treatment mixed
_refine_ls_matrix_type full
_refine_ls_number_parameters 412
_refine_ls_number_reflns 5526
_refine_ls_number_restraints 9
_refine_ls_restrained_S_all 0.964
_refine_ls_R_factor_all 0.0945
_refine_ls_R_factor_gt 0.0644
_refine_ls_shift/su_max 0.001
_refine_ls_shift/su_mean 0.000
_refine_ls_structure_factor_coef Fsqd
_refine_ls_weighting_details 'calc w=1/[\s^2^(Fo^2^)+(0.0834P)^2^+0.0000P] where P=(Fo^2^+2Fc^2^)/3'
_refine_ls_weighting_scheme calc
_refine_ls_wR_factor_gt 0.1480
_refine_ls_wR_factor_ref 0.1609
_reflns_number_gt 3779
_reflns_number_total 5526
_reflns_threshold_expression >2sigma(I)
_cod_data_source_file cg500188n_si_002.cif
_cod_data_source_block YCP228CGDREV
_cod_depositor_comments
;
The following automatic conversions were performed:

'_symmetry_cell_setting' value 'Triclinic' changed to 'triclinic'
according to
/usr/data/users/saulius/crontab/automatic-downloads/rss-feeds/ACS/lib/dictionaries/cif_core.dic
dictionary named 'cif_core.dic' version 2.4.2 from
2011-04-26.

'_exptl_absorpt_correction_type' value 'MULTI-SCAN'
changed to 'multi-scan' according to
/usr/data/users/saulius/crontab/automatic-downloads/rss-feeds/ACS/lib/dictionaries/cif_core.dic
dictionary named 'cif_core.dic' version 2.4.2 from 2011-04-26.

Automatic conversion script
Id: cif_fix_values 2281 2013-09-26 08:29:07Z andrius 

 Adding full bibliography for 4511283--4511284.cif.
;
_cod_original_cell_volume 1425.0(6)
_cod_original_sg_symbol_H-M P-1
_cod_database_code 4511283

loop_
_symmetry_equiv_pos_as_xyz
'x, y, z'
'-x, -y, -z'

loop_
_atom_site_label
_atom_site_type_symbol
_atom_site_fract_x
_atom_site_fract_y
_atom_site_fract_z
_atom_site_U_iso_or_equiv
_atom_site_adp_type
_atom_site_occupancy
_atom_site_symmetry_multiplicity
_atom_site_calc_flag
_atom_site_refinement_flags
O3 O -0.3422(3) 0.6611(2) 0.4623(2) 0.0210(7) Uani 1 1 d .
C8 C -0.3556(5) 0.6282(4) 0.3706(3) 0.0175(9) Uani 1 1 d .
O4 O -0.4343(3) 0.5279(2) 0.3453(2) 0.0179(7) Uani 1 1 d .
O5 O -0.1902(4) 0.7779(2) -0.0551(2) 0.0231(7) Uani 1 1 d .
O8 O 0.3122(3) 1.4152(2) 0.2091(2) 0.0203(7) Uani 1 1 d D
O7 O 0.1214(4) 1.2609(3) 0.3681(2) 0.0228(7) Uani 1 1 d D
C5 C -0.2924(5) 0.6706(4) 0.1918(3) 0.0156(9) Uani 1 1 d .
H5 H -0.3529 0.5971 0.1735 0.019 Uiso 1 1 calc R
C6 C -0.2157(5) 0.7426(4) 0.1182(3) 0.0196(10) Uani 1 1 d .
C9 C -0.2358(5) 0.7019(4) 0.0084(3) 0.0196(10) Uani 1 1 d .
O6 O -0.2961(4) 0.6000(3) -0.0111(2) 0.0299(8) Uani 1 1 d .
C17 C 0.2320(6) 0.6872(4) 0.1437(4) 0.0283(11) Uani 1 1 d .
H17 H 0.1567 0.6173 0.1281 0.034 Uiso 1 1 calc R
C19 C 0.4602(6) 0.8375(4) 0.1008(4) 0.0306(12) Uani 1 1 d .
H19 H 0.5384 0.8695 0.0563 0.037 Uiso 1 1 calc R
C18 C 0.3491(6) 0.7336(4) 0.0767(3) 0.0263(11) Uani 1 1 d .
C24 C 0.3565(6) 0.6726(4) -0.0207(4) 0.0308(12) Uani 1 1 d .
H24A H 0.4557 0.7109 -0.0508 0.037 Uiso 1 1 calc R
H24B H 0.3543 0.5977 -0.0061 0.037 Uiso 1 1 calc R
C27 C 0.1266(6) 0.7262(4) -0.0951(3) 0.0276(11) Uani 1 1 d .
H27 H 0.1302 0.7801 -0.0457 0.033 Uiso 1 1 calc R
N5 N 0.2237(5) 0.6656(3) -0.0937(3) 0.0253(9) Uani 1 1 d .
C25 C 0.1828(8) 0.5970(6) -0.1774(5) 0.0577(19) Uani 1 1 d .
H25 H 0.2289 0.5454 -0.1978 0.069 Uiso 1 1 calc R
C26 C 0.0605(7) 0.6191(5) -0.2256(4) 0.0496(17) Uani 1 1 d .
H26 H 0.0076 0.5834 -0.2855 0.060 Uiso 1 1 calc R
N6 N 0.0263(4) 0.7002(3) -0.1745(3) 0.0194(8) Uani 1 1 d .
Co1 Co 0.5000 0.5000 0.5000 0.0152(2) Uani 1 2 d S
Co2 Co 0.16515(7) 1.24449(5) 0.21003(4) 0.01522(18) Uani 1 1 d .
N4 N 0.3126(4) 0.5563(3) 0.4702(3) 0.0208(8) Uani 1 1 d .
N1 N 0.3565(4) 1.1908(3) 0.2498(3) 0.0252(9) Uani 1 1 d .
O1 O 0.0147(4) 1.0765(2) 0.2011(2) 0.0219(7) Uani 1 1 d .
C21 C 0.1373(6) 0.6424(5) 0.4902(4) 0.0344(12) Uani 1 1 d .
H21 H 0.0692 0.6736 0.5197 0.041 Uiso 1 1 calc R
N2 N 0.5134(5) 1.0907(3) 0.2480(3) 0.0318(10) Uani 1 1 d .
N3 N 0.1682(5) 0.6427(3) 0.3908(3) 0.0260(9) Uani 1 1 d .
O2 O -0.0001(5) 1.0424(3) 0.3648(2) 0.0500(12) Uani 1 1 d .
C22 C 0.2241(6) 0.5883(4) 0.5376(4) 0.0335(12) Uani 1 1 d .
H22 H 0.2239 0.5746 0.6063 0.040 Uiso 1 1 calc R
C3 C -0.1917(5) 0.8187(3) 0.3189(3) 0.0175(9) Uani 1 1 d .
H3 H -0.1839 0.8443 0.3858 0.021 Uiso 1 1 calc R
C2 C -0.1161(5) 0.8914(4) 0.2460(3) 0.0197(10) Uani 1 1 d .
C10 C 0.3917(6) 1.1125(5) 0.2030(4) 0.0373(13) Uani 1 1 d .
H10 H 0.3375 1.0754 0.1440 0.045 Uiso 1 1 calc R
C4 C -0.2794(5) 0.7075(3) 0.2924(3) 0.0156(9) Uani 1 1 d .
C7 C -0.1269(5) 0.8516(4) 0.1464(3) 0.0239(11) Uani 1 1 d .
H7A H -0.0732 0.8994 0.0979 0.029 Uiso 1 1 calc R
C23 C 0.2740(6) 0.5904(4) 0.3822(4) 0.0298(12) Uani 1 1 d .
H23 H 0.3155 0.5793 0.3215 0.036 Uiso 1 1 calc R
C1 C -0.0268(5) 1.0122(4) 0.2736(3) 0.0235(10) Uani 1 1 d .
C16 C 0.2260(6) 0.7432(4) 0.2328(4) 0.0268(11) Uani 1 1 d .
C14 C 0.4566(6) 0.8948(4) 0.1905(4) 0.0311(12) Uani 1 1 d .
C15 C 0.3393(6) 0.8468(4) 0.2558(4) 0.0342(12) Uani 1 1 d .
H15 H 0.3363 0.8847 0.3160 0.041 Uiso 1 1 calc R
O9 O 0.1940(6) 0.9299(4) 0.4777(4) 0.0748(15) Uani 1 1 d D
C20 C 0.1033(6) 0.6919(5) 0.3071(4) 0.0349(13) Uani 1 1 d .
H20A H 0.0648 0.7487 0.3343 0.042 Uiso 1 1 calc R
H20B H 0.0144 0.6344 0.2725 0.042 Uiso 1 1 calc R
C13 C 0.5815(6) 1.0060(5) 0.2168(5) 0.0445(15) Uani 1 1 d .
H13A H 0.6521 0.9975 0.2712 0.053 Uiso 1 1 calc R
H13B H 0.6434 1.0313 0.1585 0.053 Uiso 1 1 calc R
C11 C 0.4590(9) 1.2180(7) 0.3321(7) 0.102(4) Uani 1 1 d .
H11 H 0.4634 1.2723 0.3813 0.123 Uiso 1 1 calc R
C12 C 0.5542(9) 1.1553(7) 0.3329(7) 0.093(3) Uani 1 1 d .
H12 H 0.6320 1.1568 0.3823 0.111 Uiso 1 1 calc R
H8C H 0.409(4) 1.447(4) 0.246(3) 0.050 Uiso 1 1 d D
H8D H 0.328(5) 1.423(4) 0.1407(15) 0.050 Uiso 1 1 d D
H7D H 0.204(4) 1.287(4) 0.419(3) 0.050 Uiso 1 1 d D
H7C H 0.077(5) 1.1822(17) 0.375(4) 0.050 Uiso 1 1 d D
H9C H 0.124(5) 0.927(4) 0.529(3) 0.050 Uiso 1 1 d D
H9D H 0.282(4) 0.996(3) 0.486(4) 0.050 Uiso 1 1 d D

loop_
_atom_site_aniso_label
_atom_site_aniso_U_11
_atom_site_aniso_U_22
_atom_site_aniso_U_33
_atom_site_aniso_U_23
_atom_site_aniso_U_13
_atom_site_aniso_U_12
O3 0.0253(17) 0.0240(17) 0.0104(15) 0.0060(13) 0.0009(12) 0.0039(14)
C8 0.018(2) 0.022(2) 0.015(2) 0.0035(18) -0.0005(17) 0.0089(19)
O4 0.0244(16) 0.0156(16) 0.0123(14) 0.0050(12) 0.0012(12) 0.0048(13)
O5 0.0362(19) 0.0158(16) 0.0161(15) 0.0025(13) 0.0086(14) 0.0060(14)
O8 0.0230(16) 0.0206(17) 0.0153(15) 0.0018(13) -0.0015(13) 0.0051(14)
O7 0.0289(18) 0.0191(17) 0.0181(16) -0.0005(13) -0.0007(14) 0.0057(14)
C5 0.017(2) 0.016(2) 0.017(2) 0.0014(17) -0.0008(17) 0.0088(18)
C6 0.026(2) 0.020(2) 0.012(2) 0.0016(18) 0.0028(18) 0.006(2)
C9 0.024(2) 0.021(3) 0.015(2) 0.0022(19) 0.0029(18) 0.008(2)
O6 0.049(2) 0.0180(18) 0.0172(17) 0.0013(13) 0.0022(15) 0.0037(16)
C17 0.026(3) 0.026(3) 0.034(3) 0.005(2) -0.008(2) 0.012(2)
C19 0.028(3) 0.031(3) 0.040(3) 0.013(2) 0.001(2) 0.018(2)
C18 0.028(3) 0.035(3) 0.025(3) 0.003(2) -0.008(2) 0.024(2)
C24 0.032(3) 0.033(3) 0.034(3) 0.002(2) -0.008(2) 0.021(2)
C27 0.032(3) 0.029(3) 0.023(3) -0.005(2) -0.006(2) 0.014(2)
N5 0.027(2) 0.028(2) 0.027(2) 0.0009(17) -0.0004(17) 0.0184(19)
C25 0.067(4) 0.082(5) 0.045(4) -0.024(3) -0.018(3) 0.057(4)
C26 0.058(4) 0.070(4) 0.035(3) -0.027(3) -0.016(3) 0.045(4)
N6 0.023(2) 0.024(2) 0.0137(18) 0.0012(15) 0.0003(15) 0.0110(17)
Co1 0.0184(4) 0.0170(5) 0.0102(4) 0.0046(3) 0.0004(3) 0.0055(4)
Co2 0.0181(3) 0.0154(3) 0.0126(3) 0.0029(2) 0.0011(2) 0.0061(2)
N4 0.023(2) 0.024(2) 0.0175(19) 0.0050(16) -0.0004(16) 0.0102(17)
N1 0.022(2) 0.021(2) 0.033(2) 0.0006(17) -0.0020(18) 0.0078(17)
O1 0.0289(17) 0.0164(16) 0.0160(15) 0.0039(13) 0.0009(13) 0.0020(14)
C21 0.040(3) 0.045(3) 0.027(3) 0.002(2) 0.008(2) 0.026(3)
N2 0.028(2) 0.028(2) 0.044(3) -0.002(2) -0.002(2) 0.0159(19)
N3 0.026(2) 0.034(2) 0.026(2) 0.0038(18) 0.0007(17) 0.0210(19)
O2 0.089(3) 0.027(2) 0.0146(18) 0.0007(15) 0.0029(19) -0.005(2)
C22 0.040(3) 0.047(3) 0.019(2) 0.005(2) 0.006(2) 0.022(3)
C3 0.022(2) 0.019(2) 0.014(2) 0.0040(18) -0.0012(18) 0.0105(19)
C2 0.022(2) 0.018(2) 0.019(2) -0.0001(18) 0.0032(18) 0.0053(19)
C10 0.038(3) 0.044(3) 0.035(3) -0.011(3) -0.008(2) 0.021(3)
C4 0.018(2) 0.019(2) 0.014(2) 0.0056(17) 0.0007(17) 0.0118(18)
C7 0.032(3) 0.017(2) 0.019(2) 0.0043(19) 0.011(2) 0.002(2)
C23 0.034(3) 0.047(3) 0.018(2) 0.000(2) 0.000(2) 0.026(3)
C1 0.028(3) 0.021(3) 0.019(2) -0.001(2) 0.003(2) 0.006(2)
C16 0.025(3) 0.032(3) 0.030(3) 0.006(2) -0.007(2) 0.019(2)
C14 0.026(3) 0.031(3) 0.044(3) -0.003(2) -0.006(2) 0.021(2)
C15 0.038(3) 0.039(3) 0.033(3) -0.006(2) -0.008(2) 0.025(3)
O9 0.083(4) 0.086(4) 0.072(3) 0.015(3) 0.028(3) 0.047(3)
C20 0.033(3) 0.050(3) 0.031(3) 0.011(2) -0.006(2) 0.026(3)
C13 0.036(3) 0.035(3) 0.068(4) -0.014(3) -0.004(3) 0.020(3)
C11 0.084(5) 0.107(7) 0.138(8) -0.101(6) -0.089(5) 0.082(5)
C12 0.082(5) 0.099(6) 0.115(7) -0.075(5) -0.073(5) 0.071(5)

loop_
_atom_type_symbol
_atom_type_description
_atom_type_scat_dispersion_real
_atom_type_scat_dispersion_imag
_atom_type_scat_source
C C 0.0033 0.0016 'International Tables Vol C Tables 4.2.6.8 and 6.1.1.4'
N N 0.0061 0.0033 'International Tables Vol C Tables 4.2.6.8 and 6.1.1.4'
O O 0.0106 0.0060 'International Tables Vol C Tables 4.2.6.8 and 6.1.1.4'
H H 0.0000 0.0000 'International Tables Vol C Tables 4.2.6.8 and 6.1.1.4'
Co Co 0.3494 0.9721 'International Tables Vol C Tables 4.2.6.8 and 6.1.1.4'

loop_
_geom_angle_atom_site_label_1
_geom_angle_atom_site_label_2
_geom_angle_atom_site_label_3
_geom_angle
_geom_angle_site_symmetry_1
_geom_angle_site_symmetry_3
C8 O3 Co1 89.7(3) . 1_455
O4 C8 O3 120.0(4) . .
O4 C8 C4 119.9(4) . .
O3 C8 C4 120.1(4) . .
O4 C8 Co1 60.4(2) . 1_455
O3 C8 Co1 59.7(2) . 1_455
C4 C8 Co1 175.9(3) . 1_455
C8 O4 Co1 89.1(2) . 1_455
C9 O5 Co2 126.8(3) . 2_575
Co2 O8 H8C 125(3) . .
Co2 O8 H8D 101(3) . .
H8C O8 H8D 109(3) . .
Co2 O7 H7D 123(3) . .
Co2 O7 H7C 94(3) . .
H7D O7 H7C 106(3) . .
C4 C5 C6 120.7(4) . .
C4 C5 H5 119.7 . .
C6 C5 H5 119.7 . .
C7 C6 C5 119.0(4) . .
C7 C6 C9 121.0(4) . .
C5 C6 C9 119.9(4) . .
O6 C9 O5 126.5(4) . .
O6 C9 C6 118.2(4) . .
O5 C9 C6 115.3(4) . .
C16 C17 C18 121.0(5) . .
C16 C17 H17 119.5 . .
C18 C17 H17 119.5 . .
C18 C19 C14 120.9(5) . .
C18 C19 H19 119.5 . .
C14 C19 H19 119.5 . .
C19 C18 C17 118.9(4) . .
C19 C18 C24 119.9(5) . .
C17 C18 C24 121.3(5) . .
N5 C24 C18 112.1(4) . .
N5 C24 H24A 109.2 . .
C18 C24 H24A 109.2 . .
N5 C24 H24B 109.2 . .
C18 C24 H24B 109.2 . .
H24A C24 H24B 107.9 . .
N6 C27 N5 111.9(4) . .
N6 C27 H27 124.0 . .
N5 C27 H27 124.0 . .
C27 N5 C25 106.7(4) . .
C27 N5 C24 128.9(4) . .
C25 N5 C24 124.3(4) . .
N5 C25 C26 106.0(5) . .
N5 C25 H25 127.0 . .
C26 C25 H25 127.0 . .
N6 C26 C25 110.5(5) . .
N6 C26 H26 124.8 . .
C25 C26 H26 124.8 . .
C27 N6 C26 105.0(4) . .
C27 N6 Co2 129.0(3) . 2_575
C26 N6 Co2 125.7(3) . 2_575
N4 Co1 N4 180.000(2) . 2_666
N4 Co1 O3 88.62(13) . 1_655
N4 Co1 O3 91.38(13) 2_666 1_655
N4 Co1 O3 91.38(13) . 2_566
N4 Co1 O3 88.62(13) 2_666 2_566
O3 Co1 O3 179.998(1) 1_655 2_566
N4 Co1 O4 89.92(12) . 1_655
N4 Co1 O4 90.08(12) 2_666 1_655
O3 Co1 O4 60.95(11) 1_655 1_655
O3 Co1 O4 119.05(11) 2_566 1_655
N4 Co1 O4 90.08(12) . 2_566
N4 Co1 O4 89.92(12) 2_666 2_566
O3 Co1 O4 119.05(11) 1_655 2_566
O3 Co1 O4 60.95(11) 2_566 2_566
O4 Co1 O4 180.00(16) 1_655 2_566
N4 Co1 C8 87.82(14) . 1_655
N4 Co1 C8 92.18(14) 2_666 1_655
O3 Co1 C8 30.53(12) 1_655 1_655
O3 Co1 C8 149.47(12) 2_566 1_655
O4 Co1 C8 30.47(12) 1_655 1_655
O4 Co1 C8 149.53(12) 2_566 1_655
N4 Co1 C8 92.18(14) . 2_566
N4 Co1 C8 87.82(14) 2_666 2_566
O3 Co1 C8 149.47(12) 1_655 2_566
O3 Co1 C8 30.53(12) 2_566 2_566
O4 Co1 C8 149.53(12) 1_655 2_566
O4 Co1 C8 30.47(12) 2_566 2_566
C8 Co1 C8 179.999(1) 1_655 2_566
O5 Co2 N1 91.91(14) 2_575 .
O5 Co2 N6 89.71(13) 2_575 2_575
N1 Co2 N6 178.35(14) . 2_575
O5 Co2 O1 85.40(11) 2_575 .
N1 Co2 O1 89.14(14) . .
N6 Co2 O1 91.31(13) 2_575 .
O5 Co2 O8 91.40(11) 2_575 .
N1 Co2 O8 92.92(14) . .
N6 Co2 O8 86.71(13) 2_575 .
O1 Co2 O8 176.25(11) . .
O5 Co2 O7 175.90(12) 2_575 .
N1 Co2 O7 90.76(14) . .
N6 Co2 O7 87.64(13) 2_575 .
O1 Co2 O7 91.54(11) . .
O8 Co2 O7 91.56(11) . .
C23 N4 C22 104.5(4) . .
C23 N4 Co1 125.9(3) . .
C22 N4 Co1 128.3(3) . .
C10 N1 C11 103.8(4) . .
C10 N1 Co2 125.7(3) . .
C11 N1 Co2 130.1(4) . .
C1 O1 Co2 127.0(3) . .
C22 C21 N3 106.8(4) . .
C22 C21 H21 126.6 . .
N3 C21 H21 126.6 . .
C10 N2 C12 106.3(5) . .
C10 N2 C13 127.5(5) . .
C12 N2 C13 126.0(5) . .
C23 N3 C21 106.5(4) . .
C23 N3 C20 125.4(4) . .
C21 N3 C20 128.1(4) . .
C21 C22 N4 110.1(4) . .
C21 C22 H22 124.9 . .
N4 C22 H22 124.9 . .
C2 C3 C4 120.5(4) . .
C2 C3 H3 119.7 . .
C4 C3 H3 119.7 . .
C3 C2 C7 119.1(4) . .
C3 C2 C1 120.6(4) . .
C7 C2 C1 120.3(4) . .
N1 C10 N2 113.2(5) . .
N1 C10 H10 123.4 . .
N2 C10 H10 123.4 . .
C5 C4 C3 119.3(4) . .
C5 C4 C8 119.9(4) . .
C3 C4 C8 120.8(4) . .
C6 C7 C2 121.3(4) . .
C6 C7 H7A 119.3 . .
C2 C7 H7A 119.3 . .
N4 C23 N3 112.1(4) . .
N4 C23 H23 123.9 . .
N3 C23 H23 123.9 . .
O2 C1 O1 124.6(4) . .
O2 C1 C2 118.9(4) . .
O1 C1 C2 116.5(4) . .
C17 C16 C15 119.1(5) . .
C17 C16 C20 121.3(5) . .
C15 C16 C20 119.6(5) . .
C15 C14 C19 119.1(5) . .
C15 C14 C13 120.8(5) . .
C19 C14 C13 120.1(5) . .
C14 C15 C16 121.0(5) . .
C14 C15 H15 119.5 . .
C16 C15 H15 119.5 . .
H9C O9 H9D 110(3) . .
N3 C20 C16 111.4(4) . .
N3 C20 H20A 109.3 . .
C16 C20 H20A 109.3 . .
N3 C20 H20B 109.3 . .
C16 C20 H20B 109.3 . .
H20A C20 H20B 108.0 . .
N2 C13 C14 112.3(4) . .
N2 C13 H13A 109.2 . .
C14 C13 H13A 109.2 . .
N2 C13 H13B 109.2 . .
C14 C13 H13B 109.2 . .
H13A C13 H13B 107.9 . .
C12 C11 N1 110.7(5) . .
C12 C11 H11 124.7 . .
N1 C11 H11 124.7 . .
N2 C12 C11 105.9(6) . .
N2 C12 H12 127.1 . .
C11 C12 H12 127.1 . .

loop_
_geom_bond_atom_site_label_1
_geom_bond_atom_site_label_2
_geom_bond_distance
_geom_bond_site_symmetry_2
O3 C8 1.264(5) .
O3 Co1 2.148(3) 1_455
C8 O4 1.262(5) .
C8 C4 1.486(6) .
C8 Co1 2.488(4) 1_455
O4 Co1 2.164(3) 1_455
O5 C9 1.269(5) .
O5 Co2 2.100(3) 2_575
O8 Co2 2.129(3) .
O8 H8C 0.937(19) .
O8 H8D 0.927(19) .
O7 Co2 2.169(3) .
O7 H7D 0.946(19) .
O7 H7C 0.954(19) .
C5 C4 1.391(6) .
C5 C6 1.394(6) .
C5 H5 0.9300 .
C6 C7 1.380(6) .
C6 C9 1.516(6) .
C9 O6 1.242(5) .
C17 C16 1.380(7) .
C17 C18 1.391(7) .
C17 H17 0.9300 .
C19 C18 1.382(7) .
C19 C14 1.389(7) .
C19 H19 0.9300 .
C18 C24 1.509(6) .
C24 N5 1.478(6) .
C24 H24A 0.9700 .
C24 H24B 0.9700 .
C27 N6 1.313(6) .
C27 N5 1.345(6) .
C27 H27 0.9300 .
N5 C25 1.353(7) .
C25 C26 1.358(8) .
C25 H25 0.9300 .
C26 N6 1.350(6) .
C26 H26 0.9300 .
N6 Co2 2.106(4) 2_575
Co1 N4 2.066(4) .
Co1 N4 2.066(4) 2_666
Co1 O3 2.148(3) 1_655
Co1 O3 2.148(3) 2_566
Co1 O4 2.164(3) 1_655
Co1 O4 2.164(3) 2_566
Co1 C8 2.488(4) 1_655
Co1 C8 2.488(4) 2_566
Co2 O5 2.100(3) 2_575
Co2 N1 2.103(4) .
Co2 N6 2.106(4) 2_575
Co2 O1 2.108(3) .
N4 C23 1.324(6) .
N4 C22 1.367(6) .
N1 C10 1.298(6) .
N1 C11 1.353(7) .
O1 C1 1.262(5) .
C21 C22 1.347(7) .
C21 N3 1.359(6) .
C21 H21 0.9300 .
N2 C10 1.334(6) .
N2 C12 1.340(7) .
N2 C13 1.469(6) .
N3 C23 1.339(6) .
N3 C20 1.476(6) .
O2 C1 1.248(5) .
C22 H22 0.9300 .
C3 C2 1.388(6) .
C3 C4 1.395(6) .
C3 H3 0.9300 .
C2 C7 1.391(6) .
C2 C1 1.503(6) .
C10 H10 0.9300 .
C7 H7A 0.9300 .
C23 H23 0.9300 .
C16 C15 1.384(7) .
C16 C20 1.502(7) .
C14 C15 1.382(7) .
C14 C13 1.502(7) .
C15 H15 0.9300 .
O9 H9C 0.941(19) .
O9 H9D 0.942(19) .
C20 H20A 0.9700 .
C20 H20B 0.9700 .
C13 H13A 0.9700 .
C13 H13B 0.9700 .
C11 C12 1.352(9) .
C11 H11 0.9300 .
C12 H12 0.9300 .

loop_
_platon_squeeze_void_nr
_platon_squeeze_void_average_x
_platon_squeeze_void_average_y
_platon_squeeze_void_average_z
_platon_squeeze_void_volume
_platon_squeeze_void_count_electrons
1 0.208 0.983 0.986 6.7 3.5
2 0.462 0.138 0.553 15.4 1.0
3 0.538 0.862 0.447 15.4 1.0
4 0.792 0.017 0.014 6.7 3.6
